data_1539538
loop_
_publ_author_name
'Susz, C.'
'Flukiger, R.'
'Muller, J.'
'Jorda, J.L.'
'Waterstrat, R.M.'

_publ_section_title
;
 Equilibrium phase fields in the vanadium-osmium system
;
_journal_name_full 'Journal of the Less-Common Metals'
_journal_page_first P45
_journal_page_last P52
_journal_volume 63
_journal_year 1979
_chemical_formula_sum 'Os1.2 V0.8'
_chemical_name_systematic '(Os3 V2)0.4'
_space_group_IT_number 194
_symmetry_space_group_name_Hall '-P 6c 2c'
_symmetry_space_group_name_H-M 'P 63/m m c'
_cell_angle_alpha 90
_cell_angle_beta 90
_cell_angle_gamma 120
_cell_formula_units_Z 1
_cell_length_a 2.7
_cell_length_b 2.7
_cell_length_c 4.38
_cell_volume 27.652
_citation_journal_id_ASTM JCOMAH
_cod_data_source_file Susz_JCOMAH_1979_1246.cif
_cod_data_source_block Os1.2V0.8
_cod_original_cell_volume 27.65237
_cod_database_code 1539538

loop_
_symmetry_equiv_pos_as_xyz
x,y,z
x-y,x,z+1/2
-y,x-y,z
-x,-y,z+1/2
-x+y,-x,z
y,-x+y,z+1/2
-y,-x,-z+1/2
x-y,-y,-z
x,x-y,-z+1/2
y,x,-z
-x+y,y,-z+1/2
-x,-x+y,-z
-x,-y,-z
-x+y,-x,-z-1/2
y,-x+y,-z
x,y,-z-1/2
x-y,x,-z
-y,x-y,-z-1/2
y,x,z-1/2
-x+y,y,z
-x,-x+y,z-1/2
-y,-x,z
x-y,-y,z-1/2
x,x-y,z

loop_
_atom_site_label
_atom_site_type_symbol
_atom_site_fract_x
_atom_site_fract_y
_atom_site_fract_z
_atom_site_occupancy
_atom_site_U_iso_or_equiv
V1 V 0.3333 0.6667 0.25 0.4 0.0
Os1 Os 0.3333 0.6667 0.25 0.6 0.0
